data_4088940
loop_
_publ_author_name
'Robbins, Leanna K.'
'Lilly, Cassandra P.'
'Sommer, Roger D.'
'Ison, Elon A.'

_publ_section_title
;
 Effect of the Ancillary Ligand on the Mechanism for CO Migratory
 Insertion in High-Valent Oxorhenium Complexes
;
_journal_issue 20
_journal_name_full Organometallics
_journal_page_first 3530
_journal_paper_doi 10.1021/acs.organomet.6b00570
_journal_volume 35
_journal_year 2016
_chemical_formula_sum 'C11 H15 O Re S3'
_chemical_formula_weight 445.61
_chemical_name_common LKR-702
_space_group_crystal_system monoclinic
_space_group_IT_number 14
_space_group_name_Hall '-P 2yn'
_space_group_name_H-M_alt 'P 1 21/n 1'
_atom_sites_solution_hydrogens geom
_cell_angle_alpha 90
_cell_angle_beta 103.734(2)
_cell_angle_gamma 90
_cell_formula_units_Z 8
_cell_length_a 15.7482(7)
_cell_length_b 9.5141(4)
_cell_length_c 18.5449(8)
_cell_measurement_reflns_used 746
_cell_measurement_temperature 110.(2)
_cell_measurement_theta_max 34.4756
_cell_measurement_theta_min 2.5016
_cell_volume 2699.1(2)
_computing_cell_refinement 'APEX2 v2014.1-1 (Bruker AXS)'
_computing_data_collection 'Bruker Instrument Service v2013.12.0.0'
_computing_data_reduction 'SAINT V8.34A (Bruker AXS Inc., 2013)'
_computing_structure_refinement 'SHELXL-2013 (Sheldrick, 2013)'
_diffrn_ambient_temperature 110.(2)
_diffrn_detector_area_resol_mean 8.3333
_diffrn_measured_fraction_theta_full 0.998
_diffrn_measured_fraction_theta_max 0.998
_diffrn_measurement_device_type 'Bruker-Nonius X8 Kappa APEX II'
_diffrn_measurement_method 'phi and omega scans'
_diffrn_radiation_monochromator graphite
_diffrn_radiation_type MoK\a
_diffrn_radiation_wavelength 0.71073
_diffrn_reflns_av_R_equivalents 0.0283
_diffrn_reflns_av_unetI/netI 0.0181
_diffrn_reflns_limit_h_max 28
_diffrn_reflns_limit_h_min -28
_diffrn_reflns_limit_k_max 17
_diffrn_reflns_limit_k_min -17
_diffrn_reflns_limit_l_max 33
_diffrn_reflns_limit_l_min -33
_diffrn_reflns_number 130975
_diffrn_reflns_theta_full 40.44
_diffrn_reflns_theta_max 40.44
_diffrn_reflns_theta_min 2.26
_diffrn_source 'fine-focus sealed tube'
_exptl_absorpt_coefficient_mu 9.444
_exptl_absorpt_correction_T_max 0.23
_exptl_absorpt_correction_T_min 0.15
_exptl_absorpt_correction_type multi-scan
_exptl_absorpt_process_details 'SADABS V2012/1 (Bruker AXS Inc.)'
_exptl_crystal_colour 'lustrous brown'
_exptl_crystal_density_diffrn 2.193
_exptl_crystal_density_method 'not measured'
_exptl_crystal_description block
_exptl_crystal_F_000 1696
_exptl_crystal_size_max 0.433
_exptl_crystal_size_mid 0.311
_exptl_crystal_size_min 0.277
_refine_diff_density_max 3.084
_refine_diff_density_min -2.241
_refine_ls_extinction_method none
_refine_ls_goodness_of_fit_ref 1.292
_refine_ls_hydrogen_treatment constr
_refine_ls_matrix_type full
_refine_ls_number_parameters 289
_refine_ls_number_reflns 17155
_refine_ls_number_restraints 0
_refine_ls_restrained_S_all 1.292
_refine_ls_R_factor_all 0.0289
_refine_ls_R_factor_gt 0.0254
_refine_ls_shift/su_max 0.004
_refine_ls_shift/su_mean 0.000
_refine_ls_structure_factor_coef Fsqd
_refine_ls_weighting_details
;
w=1/[\s^2^(Fo^2^)+(0.0129P)^2^+4.5608P]
where P=(Fo^2^+2Fc^2^)/3
;
_refine_ls_weighting_scheme calc
_refine_ls_wR_factor_gt 0.0527
_refine_ls_wR_factor_ref 0.0534
_reflns_number_gt 15860
_reflns_number_total 17155
_reflns_threshold_expression 'I > 2\s(I)'
_cod_data_source_file om6b00570_si_003.cif
_cod_data_source_block I
_cod_database_code 4088940

loop_
_space_group_symop_operation_xyz
'x, y, z'
'-x+1/2, y+1/2, -z+1/2'
'-x, -y, -z'
'x-1/2, -y-1/2, z-1/2'

loop_
_atom_site_type_symbol
_atom_site_label
_atom_site_fract_x
_atom_site_fract_y
_atom_site_fract_z
_atom_site_U_iso_or_equiv
_atom_site_adp_type
_atom_site_calc_flag
_atom_site_refinement_flags_adp
_atom_site_refinement_flags_posn
_atom_site_occupancy
Re Re1 0.53406(2) 0.84972(2) 0.16180(2) 0.01109(10) Uani d . . 1
S S1 0.63761(3) 0.87985(5) 0.09502(3) 0.01444(7) Uani d . . 1
S S2 0.52296(3) 1.09439(5) 0.15433(3) 0.01360(7) Uani d . . 1
S S3 0.38521(3) 0.85613(5) 0.11907(3) 0.01559(8) Uani d . . 1
O O1 0.57159(11) 0.80628(18) 0.25189(8) 0.0191(3) Uani d . . 1
C C1 0.66234(14) 1.0684(2) 0.09632(13) 0.0171(3) Uani d . . 1
H H1A 0.7018 1.0936 0.1446 0.021 Uiso calc U R 1
H H1B 0.6926 1.0904 0.0566 0.021 Uiso calc U R 1
C C2 0.57918(14) 1.1533(2) 0.08476(12) 0.0164(3) Uani d . . 1
H H2A 0.5422 1.1375 0.0343 0.02 Uiso calc U R 1
H H2B 0.5928 1.2548 0.0909 0.02 Uiso calc U R 1
C C3 0.40999(14) 1.1440(2) 0.11593(13) 0.0186(3) Uani d . . 1
H H3A 0.3981 1.2373 0.135 0.022 Uiso calc U R 1
H H3B 0.3981 1.149 0.0611 0.022 Uiso calc U R 1
C C4 0.35227(15) 1.0337(2) 0.13900(13) 0.0198(4) Uani d . . 1
H H4A 0.2908 1.0498 0.1121 0.024 Uiso calc U R 1
H H4B 0.3558 1.0426 0.1928 0.024 Uiso calc U R 1
C C5 0.51550(14) 0.6454(2) 0.10847(11) 0.0156(3) Uani d . . 1
H H5A 0.4771 0.5888 0.1324 0.019 Uiso calc U R 1
H H5B 0.4843 0.659 0.0559 0.019 Uiso calc U R 1
C C6 0.59651(13) 0.56238(19) 0.11020(11) 0.0141(3) Uani d . . 1
C C7 0.62447(15) 0.5351(2) 0.04544(12) 0.0180(3) Uani d . . 1
H H7 0.5929 0.5736 -0.0004 0.022 Uiso calc U R 1
C C8 0.69808(17) 0.4522(2) 0.04703(15) 0.0232(4) Uani d . . 1
H H8 0.7158 0.4342 0.0024 0.028 Uiso calc U R 1
C C9 0.74547(16) 0.3960(2) 0.11362(16) 0.0247(4) Uani d . . 1
H H9 0.7953 0.3391 0.1147 0.03 Uiso calc U R 1
C C10 0.71916(16) 0.4240(2) 0.17890(15) 0.0230(4) Uani d . . 1
H H10 0.7515 0.3869 0.2248 0.028 Uiso calc U R 1
C C11 0.64584(15) 0.5057(2) 0.17686(12) 0.0187(3) Uani d . . 1
H H11 0.6286 0.5238 0.2217 0.022 Uiso calc U R 1
Re Re2 0.46807(2) 0.41600(2) 0.32737(2) 0.01179(2) Uani d . . 1
S S4 0.61720(3) 0.40299(5) 0.36342(3) 0.01513(8) Uani d . . 1
S S5 0.47473(3) 0.17070(5) 0.33275(3) 0.01508(8) Uani d . . 1
S S6 0.37036(3) 0.38933(5) 0.40020(3) 0.01629(8) Uani d . . 1
O O2 0.42681(12) 0.46304(19) 0.23816(9) 0.0213(3) Uani d . . 1
C C12 0.64570(14) 0.2237(2) 0.34115(13) 0.0203(4) Uani d . . 1
H H12A 0.64 0.2159 0.287 0.024 Uiso calc U R 1
H H12B 0.7074 0.2046 0.3663 0.024 Uiso calc U R 1
C C13 0.58794(14) 0.1154(2) 0.36488(13) 0.0192(3) Uani d . . 1
H H13A 0.6032 0.1065 0.4196 0.023 Uiso calc U R 1
H H13B 0.5965 0.0228 0.3433 0.023 Uiso calc U R 1
C C14 0.42508(15) 0.1138(2) 0.40693(13) 0.0187(3) Uani d . . 1
H H14A 0.4101 0.0127 0.4017 0.022 Uiso calc U R 1
H H14B 0.4657 0.1292 0.4559 0.022 Uiso calc U R 1
C C15 0.34337(15) 0.2018(2) 0.39966(15) 0.0224(4) Uani d . . 1
H H15A 0.3161 0.1807 0.4414 0.027 Uiso calc U R 1
H H15B 0.3008 0.1779 0.3528 0.027 Uiso calc U R 1
C C16 0.49251(14) 0.6189(2) 0.38192(11) 0.0158(3) Uani d . . 1
H H16A 0.5226 0.6038 0.4346 0.019 Uiso calc U R 1
H H16B 0.5324 0.6733 0.3585 0.019 Uiso calc U R 1
C C17 0.41192(13) 0.7038(2) 0.37872(10) 0.0144(3) Uani d . . 1
C C18 0.36666(15) 0.7664(2) 0.31194(11) 0.0182(3) Uani d . . 1
H H18 0.388 0.7548 0.2685 0.022 Uiso calc U R 1
C C19 0.29116(16) 0.8449(2) 0.30838(12) 0.0204(4) Uani d . . 1
H H19 0.2615 0.8863 0.2627 0.024 Uiso calc U R 1
C C20 0.25902(15) 0.8628(2) 0.37169(13) 0.0189(3) Uani d . . 1
H H20 0.208 0.9175 0.3696 0.023 Uiso calc U R 1
C C21 0.30231(15) 0.7997(2) 0.43784(12) 0.0178(3) Uani d . . 1
H H21 0.2802 0.8101 0.481 0.021 Uiso calc U R 1
C C22 0.37789(14) 0.7215(2) 0.44125(11) 0.0154(3) Uani d . . 1
H H22 0.4069 0.6794 0.4869 0.018 Uiso calc U R 1

loop_
_atom_site_aniso_label
_atom_site_aniso_U_11
_atom_site_aniso_U_22
_atom_site_aniso_U_33
_atom_site_aniso_U_12
_atom_site_aniso_U_13
_atom_site_aniso_U_23
Re1 0.01044(3) 0.01147(3) 0.01117(3) -0.00135(2) 0.00221(2) 0.00109(2)
S1 0.01272(19) 0.01225(17) 0.01972(19) -0.00067(14) 0.00656(15) 0.00063(14)
S2 0.01252(18) 0.01256(17) 0.01573(17) -0.00057(14) 0.00336(14) -0.00127(13)
S3 0.01116(18) 0.01665(19) 0.01872(19) -0.00208(15) 0.00308(15) -0.00016(15)
O1 0.0207(7) 0.0204(7) 0.0148(6) -0.0022(6) 0.0017(5) 0.0031(5)
C1 0.0127(8) 0.0132(7) 0.0262(9) -0.0018(6) 0.0061(7) 0.0027(6)
C2 0.0153(8) 0.0129(7) 0.0214(8) -0.0011(6) 0.0053(6) 0.0029(6)
C3 0.0136(8) 0.0162(8) 0.0262(9) 0.0031(6) 0.0052(7) 0.0010(7)
C4 0.0136(8) 0.0194(9) 0.0275(10) 0.0013(7) 0.0069(7) -0.0005(7)
C5 0.0155(8) 0.0115(7) 0.0192(7) -0.0016(6) 0.0028(6) 0.0009(6)
C6 0.0158(8) 0.0098(6) 0.0163(7) -0.0028(5) 0.0033(6) 0.0011(5)
C7 0.0233(10) 0.0134(7) 0.0192(8) -0.0030(7) 0.0088(7) 0.0002(6)
C8 0.0256(11) 0.0157(8) 0.0329(11) -0.0049(7) 0.0163(9) -0.0032(8)
C9 0.0148(9) 0.0152(8) 0.0450(14) -0.0032(7) 0.0088(9) -0.0019(8)
C10 0.0178(9) 0.0162(8) 0.0315(11) -0.0009(7) -0.0009(8) 0.0029(7)
C11 0.0200(9) 0.0163(8) 0.0184(8) -0.0001(7) 0.0020(7) 0.0031(6)
Re2 0.01029(3) 0.01355(3) 0.01108(3) -0.00147(2) 0.00166(2) 0.00075(2)
S4 0.01097(18) 0.0182(2) 0.01632(18) -0.00253(15) 0.00330(14) -0.00098(15)
S5 0.01177(19) 0.01400(18) 0.01876(19) -0.00064(14) 0.00220(15) -0.00367(14)
S6 0.0144(2) 0.01283(18) 0.0241(2) -0.00043(15) 0.00938(17) 0.00064(15)
O2 0.0219(8) 0.0254(8) 0.0143(6) -0.0023(6) -0.0005(5) 0.0023(5)
C12 0.0134(8) 0.0241(9) 0.0245(9) -0.0008(7) 0.0065(7) -0.0077(7)
C13 0.0125(8) 0.0172(8) 0.0266(9) 0.0018(6) 0.0021(7) -0.0043(7)
C14 0.0158(8) 0.0136(7) 0.0277(9) -0.0011(6) 0.0074(7) 0.0019(7)
C15 0.0165(9) 0.0132(8) 0.0403(12) -0.0014(6) 0.0126(8) 0.0025(8)
C16 0.0153(8) 0.0140(7) 0.0177(7) -0.0014(6) 0.0032(6) 0.0017(6)
C17 0.0157(8) 0.0116(7) 0.0148(7) -0.0018(6) 0.0015(6) 0.0014(5)
C18 0.0210(9) 0.0174(8) 0.0153(7) 0.0002(7) 0.0028(6) 0.0045(6)
C19 0.0194(9) 0.0184(8) 0.0205(8) -0.0006(7) -0.0009(7) 0.0058(7)
C20 0.0145(8) 0.0146(8) 0.0261(9) -0.0020(6) 0.0020(7) 0.0010(6)
C21 0.0173(9) 0.0167(8) 0.0194(8) -0.0024(6) 0.0045(6) -0.0017(6)
C22 0.0173(8) 0.0134(7) 0.0150(7) -0.0010(6) 0.0027(6) -0.0001(5)

loop_
_atom_type_symbol
_atom_type_description
_atom_type_scat_dispersion_real
_atom_type_scat_dispersion_imag
_atom_type_scat_source
C C 0.0033 0.0016 'International Tables Vol C Tables 4.2.6.8 and 6.1.1.4'
H H 0.0000 0.0000 'International Tables Vol C Tables 4.2.6.8 and 6.1.1.4'
O O 0.0106 0.0060 'International Tables Vol C Tables 4.2.6.8 and 6.1.1.4'
S S 0.1246 0.1234 'International Tables Vol C Tables 4.2.6.8 and 6.1.1.4'
Re Re -1.0185 7.2310 'International Tables Vol C Tables 4.2.6.8 and 6.1.1.4'

loop_
_geom_angle_atom_site_label_1
_geom_angle_atom_site_label_2
_geom_angle_atom_site_label_3
_geom_angle
O1 Re1 C5 102.10(8)
O1 Re1 S1 116.10(6)
C5 Re1 S1 84.36(6)
O1 Re1 S3 116.01(6)
C5 Re1 S3 81.38(6)
S1 Re1 S3 127.730(19)
O1 Re1 S2 107.86(6)
C5 Re1 S2 149.99(5)
S1 Re1 S2 84.030(17)
S3 Re1 S2 84.082(18)
C1 S1 Re1 106.96(7)
C3 S2 C2 103.81(10)
C3 S2 Re1 109.56(7)
C2 S2 Re1 107.88(7)
C4 S3 Re1 105.70(8)
C2 C1 S1 110.31(14)
C2 C1 H1A 109.6
S1 C1 H1A 109.6
C2 C1 H1B 109.6
S1 C1 H1B 109.6
H1A C1 H1B 108.1
C1 C2 S2 106.64(14)
C1 C2 H2A 110.4
S2 C2 H2A 110.4
C1 C2 H2B 110.4
S2 C2 H2B 110.4
H2A C2 H2B 108.6
C4 C3 S2 107.90(15)
C4 C3 H3A 110.1
S2 C3 H3A 110.1
C4 C3 H3B 110.1
S2 C3 H3B 110.1
H3A C3 H3B 108.4
C3 C4 S3 111.37(15)
C3 C4 H4A 109.4
S3 C4 H4A 109.4
C3 C4 H4B 109.4
S3 C4 H4B 109.4
H4A C4 H4B 108.0
C6 C5 Re1 116.22(13)
C6 C5 H5A 108.2
Re1 C5 H5A 108.2
C6 C5 H5B 108.2
Re1 C5 H5B 108.2
H5A C5 H5B 107.4
C7 C6 C11 117.7(2)
C7 C6 C5 121.40(18)
C11 C6 C5 120.90(18)
C8 C7 C6 121.1(2)
C8 C7 H7 119.5
C6 C7 H7 119.5
C9 C8 C7 120.3(2)
C9 C8 H8 119.9
C7 C8 H8 119.9
C8 C9 C10 119.4(2)
C8 C9 H9 120.3
C10 C9 H9 120.3
C11 C10 C9 120.0(2)
C11 C10 H10 120.0
C9 C10 H10 120.0
C10 C11 C6 121.6(2)
C10 C11 H11 119.2
C6 C11 H11 119.2
O2 Re2 C16 101.85(8)
O2 Re2 S4 115.49(6)
C16 Re2 S4 81.71(6)
O2 Re2 S6 116.83(6)
C16 Re2 S6 83.88(6)
S4 Re2 S6 127.501(19)
O2 Re2 S5 108.03(6)
C16 Re2 S5 150.09(5)
S4 Re2 S5 84.315(18)
S6 Re2 S5 83.907(18)
C12 S4 Re2 105.87(7)
C13 S5 C14 103.32(11)
C13 S5 Re2 109.47(7)
C14 S5 Re2 107.84(7)
C15 S6 Re2 106.97(8)
C13 C12 S4 111.87(15)
C13 C12 H12A 109.2
S4 C12 H12A 109.2
C13 C12 H12B 109.2
S4 C12 H12B 109.2
H12A C12 H12B 107.9
C12 C13 S5 108.63(16)
C12 C13 H13A 110.0
S5 C13 H13A 110.0
C12 C13 H13B 110.0
S5 C13 H13B 110.0
H13A C13 H13B 108.3
C15 C14 S5 106.09(15)
C15 C14 H14A 110.5
S5 C14 H14A 110.5
C15 C14 H14B 110.5
S5 C14 H14B 110.5
H14A C14 H14B 108.7
C14 C15 S6 110.26(15)
C14 C15 H15A 109.6
S6 C15 H15A 109.6
C14 C15 H15B 109.6
S6 C15 H15B 109.6
H15A C15 H15B 108.1
C17 C16 Re2 114.06(13)
C17 C16 H16A 108.7
Re2 C16 H16A 108.7
C17 C16 H16B 108.7
Re2 C16 H16B 108.7
H16A C16 H16B 107.6
C22 C17 C18 117.75(19)
C22 C17 C16 121.44(17)
C18 C17 C16 120.80(18)
C19 C18 C17 121.2(2)
C19 C18 H18 119.4
C17 C18 H18 119.4
C18 C19 C20 120.12(19)
C18 C19 H19 119.9
C20 C19 H19 119.9
C21 C20 C19 119.4(2)
C21 C20 H20 120.3
C19 C20 H20 120.3
C20 C21 C22 120.4(2)
C20 C21 H21 119.8
C22 C21 H21 119.8
C21 C22 C17 121.24(19)
C21 C22 H22 119.4
C17 C22 H22 119.4

loop_
_geom_bond_atom_site_label_1
_geom_bond_atom_site_label_2
_geom_bond_distance
Re1 O1 1.6861(15)
Re1 C5 2.1694(19)
Re1 S1 2.2878(5)
Re1 S3 2.2901(5)
Re1 S2 2.3360(5)
S1 C1 1.834(2)
S2 C3 1.815(2)
S2 C2 1.818(2)
S3 C4 1.830(2)
C1 C2 1.510(3)
C1 H1A 0.99
C1 H1B 0.99
C2 H2A 0.99
C2 H2B 0.99
C3 C4 1.515(3)
C3 H3A 0.99
C3 H3B 0.99
C4 H4A 0.99
C4 H4B 0.99
C5 C6 1.494(3)
C5 H5A 0.99
C5 H5B 0.99
C6 C7 1.398(3)
C6 C11 1.402(3)
C7 C8 1.396(3)
C7 H7 0.95
C8 C9 1.389(4)
C8 H8 0.95
C9 C10 1.395(4)
C9 H9 0.95
C10 C11 1.385(3)
C10 H10 0.95
C11 H11 0.95
Re2 O2 1.6879(16)
Re2 C16 2.171(2)
Re2 S4 2.2874(5)
Re2 S6 2.2898(5)
Re2 S5 2.3372(5)
S4 C12 1.836(2)
S5 C13 1.818(2)
S5 C14 1.819(2)
S6 C15 1.834(2)
C12 C13 1.507(3)
C12 H12A 0.99
C12 H12B 0.99
C13 H13A 0.99
C13 H13B 0.99
C14 C15 1.514(3)
C14 H14A 0.99
C14 H14B 0.99
C15 H15A 0.99
C15 H15B 0.99
C16 C17 1.494(3)
C16 H16A 0.99
C16 H16B 0.99
C17 C22 1.398(3)
C17 C18 1.406(3)
C18 C19 1.392(3)
C18 H18 0.95
C19 C20 1.395(3)
C19 H19 0.95
C20 C21 1.390(3)
C20 H20 0.95
C21 C22 1.392(3)
C21 H21 0.95
C22 H22 0.95

loop_
_geom_torsion_atom_site_label_1
_geom_torsion_atom_site_label_2
_geom_torsion_atom_site_label_3
_geom_torsion_atom_site_label_4
_geom_torsion
Re1 S1 C1 C2 -42.36(16)
S1 C1 C2 S2 53.93(17)
C3 S2 C2 C1 -158.01(14)
Re1 S2 C2 C1 -41.81(15)
C2 S2 C3 C4 146.04(15)
Re1 S2 C3 C4 31.03(17)
S2 C3 C4 S3 -49.88(19)
Re1 S3 C4 C3 46.60(17)
Re1 C5 C6 C7 -112.41(18)
Re1 C5 C6 C11 69.4(2)
C11 C6 C7 C8 1.1(3)
C5 C6 C7 C8 -177.13(19)
C6 C7 C8 C9 -0.5(3)
C7 C8 C9 C10 -0.4(3)
C8 C9 C10 C11 0.7(3)
C9 C10 C11 C6 -0.1(3)
C7 C6 C11 C10 -0.8(3)
C5 C6 C11 C10 177.4(2)
Re2 S4 C12 C13 -45.25(17)
S4 C12 C13 S5 48.12(19)
C14 S5 C13 C12 -144.24(15)
Re2 S5 C13 C12 -29.55(16)
C13 S5 C14 C15 158.83(16)
Re2 S5 C14 C15 42.98(17)
S5 C14 C15 S6 -54.6(2)
Re2 S6 C15 C14 42.33(19)
Re2 C16 C17 C22 106.44(19)
Re2 C16 C17 C18 -72.2(2)
C22 C17 C18 C19 0.8(3)
C16 C17 C18 C19 179.5(2)
C17 C18 C19 C20 0.0(3)
C18 C19 C20 C21 -1.0(3)
C19 C20 C21 C22 1.1(3)
C20 C21 C22 C17 -0.3(3)
C18 C17 C22 C21 -0.7(3)
C16 C17 C22 C21 -179.39(19)
